data_7150190
loop_
_publ_author_name
'S\'ykora, Jan'
'Budka, Jan'
'Lhot\'ak, Pavel'
'Stibor, Ivan'
'C\'isarov\'a, Ivana'

_publ_section_title
;
 Two structural types of 1,3-alternate tetrapropoxycalix[4]arene
 derivatives in the solid state.
;
_journal_issue 14
_journal_name_full 'Organic &amp; biomolecular chemistry'
_journal_page_first 2572
_journal_page_last 2578
_journal_paper_doi 10.1039/b505454k
_journal_volume 3
_journal_year 2005
_chemical_compound_source
;
?
;
_chemical_formula_moiety ' C20 H24 O2 '
_chemical_formula_sum 'C20 H24 O2'
_chemical_formula_weight 296.41
_chemical_melting_point ?
_chemical_name_systematic
;
?
;
_space_group_IT_number 15
_symmetry_cell_setting monoclinic
_symmetry_space_group_name_Hall '-C 2yc'
_symmetry_space_group_name_H-M 'C 1 2/c 1'
_atom_sites_solution_hydrogens geom
_atom_sites_solution_primary direct
_audit_creation_date 05-13-05
_audit_creation_method CRYSTALS_ver_12-03-99
_cell_angle_alpha 90
_cell_angle_beta 121.0091(9)
_cell_angle_gamma 90
_cell_formula_units_Z 8
_cell_length_a 25.7140(4)
_cell_length_b 8.0020(1)
_cell_length_c 19.1130(4)
_cell_measurement_reflns_used 0
_cell_measurement_temperature 150
_cell_measurement_theta_max 0
_cell_measurement_theta_min 0
_cell_volume 3370.71(10)
_computing_cell_refinement
;
SPARE
;
_computing_data_collection
;
DATA COLLECTION
;
_computing_data_reduction
;
SPARE
;
_computing_molecular_graphics
;
CAMERON (Watkin et al 1996)
;
_computing_publication_material
;
CRYSTALS (Watkin et al 2001)
;
_computing_structure_refinement
;
CRYSTALS (Watkin et al 2001)
;
_computing_structure_solution
;
SHELXS 86 (Sheldrick, 1986)
;
_diffrn_ambient_temperature 150
_diffrn_measured_fraction_theta_max 0.999
_diffrn_measurement_device_type
;
Unknown
;
_diffrn_measurement_method \w/2\q
_diffrn_radiation_monochromator graphite
_diffrn_radiation_type 'Mo K\a'
_diffrn_radiation_wavelength 0.71073
_diffrn_reflns_av_R_equivalents 0.01
_diffrn_reflns_limit_h_max 33
_diffrn_reflns_limit_h_min 0
_diffrn_reflns_limit_k_max 10
_diffrn_reflns_limit_k_min 0
_diffrn_reflns_limit_l_max 21
_diffrn_reflns_limit_l_min -24
_diffrn_reflns_number 7626
_diffrn_reflns_theta_max 27.47
_diffrn_reflns_theta_min 2.21
_diffrn_standards_decay_% 0.00
_diffrn_standards_interval_count 0
_diffrn_standards_interval_time 0
_diffrn_standards_number 0
_exptl_absorpt_coefficient_mu 0.074
_exptl_absorpt_correction_T_max 1.00
_exptl_absorpt_correction_T_min 1.00
_exptl_absorpt_correction_type none
_exptl_crystal_colour ' white '
_exptl_crystal_density_diffrn 1.168
_exptl_crystal_density_meas ?
_exptl_crystal_description ' prism '
_exptl_crystal_F_000 1280.550
_exptl_crystal_size_max 0.3
_exptl_crystal_size_mid 0.2
_exptl_crystal_size_min 0.2
_refine_diff_density_max 0.39
_refine_diff_density_min -0.31
_refine_ls_extinction_method None
_refine_ls_goodness_of_fit_ref 1.0196
_refine_ls_hydrogen_treatment noref
_refine_ls_matrix_type full
_refine_ls_number_parameters 300
_refine_ls_number_reflns 3163
_refine_ls_R_factor_gt 0.0545
_refine_ls_shift/su_max 0.002154
_refine_ls_structure_factor_coef F
_refine_ls_weighting_details
;
Method= Tukey and Prince
W = [weight] * [1-(deltaF/6*sigmaF)^2]^2

1.62 1.45 1.00
;
_refine_ls_weighting_scheme calc
_refine_ls_wR_factor_ref 0.0671
_reflns_limit_h_max 28
_reflns_limit_h_min -33
_reflns_limit_k_max 10
_reflns_limit_k_min 0
_reflns_limit_l_max 24
_reflns_limit_l_min 0
_reflns_number_gt 3163
_reflns_number_total 3857
_reflns_threshold_expression >1.96\s(I)
_cod_data_source_file b505454k.txt
_cod_data_source_block CRYSTALS_cif_f
_cod_depositor_comments
;
The following automatic conversions were performed:
'_symmetry_cell_setting' value 'Monoclinic ' changed to 'monoclinic'
according to '/home/adriana/struct/CIF-dictionaries/cif_core.dic'
dictionary named 'cif_core.dic' version 2.4.1 from 2010-06-29.

Automatic conversion script
Id: cif_fix_enum 1555 2011-01-17 13:19:09Z saulius 

The following automatic conversions were performed:

'_chemical_melting_point' value 'not measured' was changed to '?' -
the value is undefined or not given.

Automatic conversion script
Id: cif_fix_values 1569 2011-02-09 13:29:24Z adriana 
;
_cod_original_cell_volume 3370.7(1)
_cod_original_sg_symbol_H-M 'C 1 2/c 1 '
_cod_original_formula_sum ' C20 H24 O2 '
_cod_database_code 7150190

loop_
_symmetry_equiv_pos_as_xyz
x,y,z
-x,-y,-z
x+1/2,y+1/2,z
-x+1/2,-y+1/2,-z
-x,y,-z+1/2
x,-y,z+1/2
-x+1/2,y+1/2,-z+1/2
x+1/2,-y+1/2,z+1/2

loop_
_atom_site_label
_atom_site_type_symbol
_atom_site_fract_x
_atom_site_fract_y
_atom_site_fract_z
_atom_site_U_iso_or_equiv
_atom_site_occupancy
_atom_site_adp_type
O29 O 0.40803(4) 0.12604(11) 0.31119(6) 0.0336 1.0000 Uani
O32 O 0.39302(5) 0.42561(12) 0.07016(6) 0.0389 1.0000 Uani
C21 C 0.46658(6) 0.37493(16) 0.37160(7) 0.0313 1.0000 Uani
C1 C 0.38329(5) 0.37445(15) 0.22948(8) 0.0307 1.0000 Uani
C22 C 0.47478(7) 0.54567(16) 0.36474(8) 0.0362 1.0000 Uani
C25 C 0.41905(5) 0.29378(14) 0.30440(7) 0.0295 1.0000 Uani
C8 C 0.48762(6) 0.27627(18) 0.05397(8) 0.0363 1.0000 Uani
C6 C 0.45694(6) 0.00680(17) 0.09239(8) 0.0359 1.0000 Uani
C7 C 0.44766(6) 0.17710(16) 0.07598(7) 0.0317 1.0000 Uani
C2 C 0.34043(5) 0.27434(17) 0.15381(8) 0.0352 1.0000 Uani
C24 C 0.39268(6) 0.54503(16) 0.22529(8) 0.0360 1.0000 Uani
C28 C 0.40532(5) 0.25819(16) 0.08936(7) 0.0317 1.0000 Uani
C5 C 0.42667(7) -0.08011(17) 0.12382(9) 0.0388 1.0000 Uani
C3 C 0.37703(5) 0.17582(16) 0.12556(7) 0.0324 1.0000 Uani
C4 C 0.38795(6) 0.00575(17) 0.14186(8) 0.0374 1.0000 Uani
C23 C 0.43723(7) 0.63101(17) 0.29280(9) 0.0388 1.0000 Uani
C33 C 0.36382(7) 0.10769(19) 0.33525(11) 0.0445 1.0000 Uani
C34 C 0.34837(8) -0.0742(2) 0.33242(14) 0.0548 1.0000 Uani
C35 C 0.29664(11) -0.0984(3) 0.3484(2) 0.0769 1.0000 Uani
C421 C 0.3418(1) 0.4396(3) -0.01377(12) 0.0558 0.8500 Uani
C431 C 0.32477(13) 0.6200(3) -0.0296(2) 0.0809 0.8500 Uani
C441 C 0.27102(13) 0.6458(5) -0.1109(2) 0.0940 0.8500 Uani
C422 C 0.3706(3) 0.4995(9) -0.0107(4) 0.0228(12) 0.1500 Uiso
C432 C 0.3015(4) 0.5189(12) -0.0481(5) 0.0350(16) 0.1500 Uiso
C442 C 0.2810(5) 0.6682(13) -0.0194(6) 0.0313(16) 0.1500 Uiso
H221 H 0.5066(9) 0.605(2) 0.4098(12) 0.046(5) 1.0000 Uiso
H81 H 0.5071(8) 0.195(2) 0.0355(11) 0.046(4) 1.0000 Uiso
H82 H 0.4624(9) 0.355(2) 0.0088(12) 0.049(5) 1.0000 Uiso
H61 H 0.4863(9) -0.050(2) 0.0831(11) 0.045(5) 1.0000 Uiso
H21 H 0.3124(8) 0.353(2) 0.1103(11) 0.041(4) 1.0000 Uiso
H22 H 0.3153(8) 0.191(2) 0.1655(11) 0.046(4) 1.0000 Uiso
H241 H 0.3669(8) 0.601(2) 0.1730(11) 0.041(4) 1.0000 Uiso
H51 H 0.4347(8) -0.196(2) 0.1359(11) 0.046(4) 1.0000 Uiso
H41 H 0.3682(9) -0.053(2) 0.1657(11) 0.047(4) 1.0000 Uiso
H231 H 0.4432(8) 0.751(2) 0.2893(11) 0.047(5) 1.0000 Uiso
H331 H 0.3804(9) 0.145(2) 0.3887(12) 0.047(5) 1.0000 Uiso
H332 H 0.3254(9) 0.173(3) 0.2971(12) 0.055(5) 1.0000 Uiso
H341 H 0.387(1) -0.136(3) 0.3758(14) 0.061(6) 1.0000 Uiso
H342 H 0.3272(12) -0.120(3) 0.2751(18) 0.079(7) 1.0000 Uiso
H351 H 0.2847(13) -0.220(4) 0.3419(18) 0.099(9) 1.0000 Uiso
H352 H 0.3064(15) -0.046(4) 0.407(2) 0.111(11) 1.0000 Uiso
H353 H 0.2578(13) -0.027(4) 0.3080(16) 0.087(8) 1.0000 Uiso
H4211 H 0.3593(12) 0.405(3) -0.0521(16) 0.0585 0.8500 Uiso
H4212 H 0.3035(12) 0.371(3) -0.0186(15) 0.0585 0.8500 Uiso
H4311 H 0.3635(15) 0.684(4) -0.0245(19) 0.0866 0.8500 Uiso
H4312 H 0.288(2) 0.667(5) -0.007(2) 0.0866 0.8500 Uiso
H4411 H 0.2618(15) 0.787(5) -0.118(2) 0.0944 0.8500 Uiso
H4412 H 0.2882(16) 0.592(4) -0.154(2) 0.0944 0.8500 Uiso
H4413 H 0.2321(17) 0.586(4) -0.115(2) 0.0944 0.8500 Uiso
H4221 H 0.3898 0.6113 -0.0052 0.0286 0.1500 Uiso
H4222 H 0.3802 0.4245 -0.0444 0.0286 0.1500 Uiso
H4321 H 0.2837 0.5343 -0.1081 0.0422 0.1500 Uiso
H4322 H 0.2849 0.4143 -0.0382 0.0422 0.1500 Uiso
H4421 H 0.2357 0.6732 -0.0482 0.0286 0.1500 Uiso
H4422 H 0.2967 0.7741 -0.0294 0.0286 0.1500 Uiso
H4423 H 0.2980 0.6541 0.0405 0.0286 0.1500 Uiso

loop_
_atom_site_aniso_label
_atom_site_aniso_U_11
_atom_site_aniso_U_22
_atom_site_aniso_U_33
_atom_site_aniso_U_23
_atom_site_aniso_U_13
_atom_site_aniso_U_12
O29 0.0364(5) 0.0280(4) 0.0476(5) 0.0010(3) 0.0296(4) -0.0022(3)
O32 0.0439(5) 0.0378(5) 0.0352(5) 0.0072(4) 0.0205(4) 0.0091(4)
C21 0.0391(6) 0.0323(6) 0.0350(6) -0.0037(4) 0.0279(5) -0.0010(5)
C1 0.0309(6) 0.0298(6) 0.0407(6) -0.0009(4) 0.0250(5) 0.0028(4)
C22 0.0468(7) 0.0315(6) 0.0413(6) -0.0087(5) 0.0305(6) -0.0046(5)
C25 0.0338(6) 0.0265(5) 0.0400(6) -0.0015(4) 0.0275(5) 0.0001(4)
C8 0.0476(7) 0.0398(7) 0.0306(6) 0.0013(5) 0.0266(5) 0.0033(5)
C6 0.0375(6) 0.0371(6) 0.0362(6) -0.0086(5) 0.0212(5) -0.0009(5)
C7 0.0349(6) 0.0375(6) 0.0233(5) -0.0046(4) 0.0155(5) -0.0011(5)
C2 0.0273(5) 0.0372(6) 0.0419(7) -0.0014(5) 0.0184(5) 0.0014(5)
C24 0.0407(7) 0.0300(6) 0.0450(7) 0.0027(5) 0.0275(6) 0.0061(5)
C28 0.0310(5) 0.0341(6) 0.0265(5) -0.0018(4) 0.0122(4) 0.0017(5)
C5 0.0415(7) 0.0305(6) 0.0471(7) -0.0069(5) 0.0247(6) -0.0033(5)
C3 0.0258(5) 0.0365(6) 0.0326(6) -0.0054(5) 0.0135(4) -0.0015(4)
C4 0.0349(6) 0.0363(7) 0.0447(7) -0.0063(5) 0.0231(5) -0.0058(5)
C23 0.0509(8) 0.0260(6) 0.0510(8) -0.0026(5) 0.0345(7) 0.0001(5)
C33 0.0440(8) 0.0404(7) 0.067(1) 0.0068(7) 0.0414(8) -0.0002(6)
C34 0.0477(9) 0.0456(8) 0.0819(12) 0.0121(8) 0.0410(9) -0.0047(6)
C35 0.0672(12) 0.0682(13) 0.120(2) 0.0215(13) 0.0657(14) -0.007(1)
C421 0.0471(11) 0.0604(12) 0.045(1) 0.0166(8) 0.0129(8) 0.0065(9)
C431 0.0594(13) 0.0620(15) 0.0966(19) 0.0397(14) 0.0227(13) 0.0024(11)
C441 0.0584(14) 0.090(2) 0.0870(19) 0.0418(17) 0.0044(14) -0.0101(14)

loop_
_atom_type_symbol
_atom_type_scat_dispersion_real
_atom_type_scat_dispersion_imag
_atom_type_scat_Cromer_Mann_a1
_atom_type_scat_Cromer_Mann_b1
_atom_type_scat_Cromer_Mann_a2
_atom_type_scat_Cromer_Mann_b2
_atom_type_scat_Cromer_Mann_a3
_atom_type_scat_Cromer_Mann_b3
_atom_type_scat_Cromer_Mann_a4
_atom_type_scat_Cromer_Mann_b4
_atom_type_scat_Cromer_Mann_c
_atom_type_scat_source
'C ' 0.0033 0.0016 2.3100 20.8439 1.0200 10.2075 1.5886 0.5687 0.8650 51.6512 0.2156 International_Tables_Vol_IV_Table_2.2B
'H ' 0.0000 0.0000 0.4930 10.5109 0.3229 26.1257 0.1402 3.1424 0.0408 57.7997 0.0030 International_Tables_Vol_IV_Table_2.2B
'O ' 0.0106 0.0060 3.0485 13.2771 2.2868 5.7011 1.5463 0.3239 0.8670 32.9089 0.2508 International_Tables_Vol_IV_Table_2.2B

loop_
_geom_angle_atom_site_label_1
_geom_angle_site_symmetry_1
_geom_angle_atom_site_label_2
_geom_angle_site_symmetry_2
_geom_angle_atom_site_label_3
_geom_angle_site_symmetry_3
_geom_angle
_geom_angle_publ_flag
C25 . O29 . C33 . 111.18(9) yes
C28 . O32 . C421 . 108.59(12) yes
C28 . O32 . C422 . 125.6(3) yes
C421 . O32 . C422 . 34.1(3) yes
C22 . C21 . C25 . 118.10(12) yes
C22 . C21 . C8 5_655 120.92(12) yes
C25 . C21 . C8 5_655 120.59(11) yes
C25 . C1 . C2 . 120.23(11) yes
C25 . C1 . C24 . 117.92(12) yes
C2 . C1 . C24 . 121.56(12) yes
C21 . C22 . C23 . 120.84(13) yes
C21 . C22 . H221 . 120.3(11) no
C23 . C22 . H221 . 118.9(11) no
O29 . C25 . C21 . 119.13(11) yes
O29 . C25 . C1 . 118.85(11) yes
C21 . C25 . C1 . 121.98(11) yes
C21 5_655 C8 . C7 . 108.72(9) yes
C21 5_655 C8 . H81 . 112.6(10) no
C7 . C8 . H81 . 107.2(11) no
C21 5_655 C8 . H82 . 109.1(11) no
C7 . C8 . H82 . 109.9(11) no
H81 . C8 . H82 . 109.2(15) no
C7 . C6 . C5 . 121.23(12) yes
C7 . C6 . H61 . 118.3(11) no
C5 . C6 . H61 . 120.5(11) no
C8 . C7 . C6 . 120.81(11) yes
C8 . C7 . C28 . 120.61(12) yes
C6 . C7 . C28 . 118.17(12) yes
C1 . C2 . C3 . 109.43(9) yes
C1 . C2 . H21 . 108.7(10) no
C3 . C2 . H21 . 110.2(10) no
C1 . C2 . H22 . 111.3(10) no
C3 . C2 . H22 . 108.3(10) no
H21 . C2 . H22 . 109.0(15) no
C1 . C24 . C23 . 121.04(13) yes
C1 . C24 . H241 . 117.3(10) no
C23 . C24 . H241 . 121.7(10) no
O32 . C28 . C7 . 119.61(11) yes
O32 . C28 . C3 . 118.78(11) yes
C7 . C28 . C3 . 121.54(12) yes
C6 . C5 . C4 . 119.44(13) yes
C6 . C5 . H51 . 119.4(11) no
C4 . C5 . H51 . 121.0(11) no
C2 . C3 . C28 . 120.29(12) yes
C2 . C3 . C4 . 121.11(11) yes
C28 . C3 . C4 . 118.33(11) yes
C5 . C4 . C3 . 120.99(12) yes
C5 . C4 . H41 . 119.9(12) no
C3 . C4 . H41 . 119.1(12) no
C22 . C23 . C24 . 119.82(12) yes
C22 . C23 . H231 . 119.8(11) no
C24 . C23 . H231 . 120.3(11) no
O29 . C33 . C34 . 109.00(12) yes
O29 . C33 . H331 . 109.2(12) no
C34 . C33 . H331 . 108.3(12) no
O29 . C33 . H332 . 110.6(12) no
C34 . C33 . H332 . 109.5(11) no
H331 . C33 . H332 . 110.2(17) no
C33 . C34 . C35 . 110.98(16) yes
C33 . C34 . H341 . 108.0(12) no
C35 . C34 . H341 . 110.8(12) no
C33 . C34 . H342 . 112.2(14) no
C35 . C34 . H342 . 97.6(16) no
H341 . C34 . H342 . 116.9(19) no
C34 . C35 . H351 . 109.9(17) no
C34 . C35 . H352 . 113.1(18) no
H351 . C35 . H352 . 112.9(25) no
C34 . C35 . H353 . 112.2(15) no
H351 . C35 . H353 . 108.3(22) no
H352 . C35 . H353 . 100.0(24) no
O32 . C421 . C431 . 107.50(19) yes
O32 . C421 . C422 . 73.1(5) yes
C431 . C421 . C422 . 68.1(5) yes
O32 . C421 . C432 . 137.6(5) yes
C431 . C421 . C432 . 39.9(5) yes
C422 . C421 . C432 . 103.5(7) yes
O32 . C421 . H4211 . 105.7(14) no
C431 . C421 . H4211 . 107.0(13) no
C422 . C421 . H4211 . 62.8(14) no
C432 . C421 . H4211 . 109.8(14) no
O32 . C421 . H4212 . 108.6(13) no
C431 . C421 . H4212 . 108.3(13) no
C422 . C421 . H4212 . 176.3(14) no
C432 . C421 . H4212 . 73.0(14) no
H4211 . C421 . H4212 . 119.2(20) no
C421 . C431 . C441 . 111.6(3) yes
C421 . C431 . C422 . 34.2(3) yes
C441 . C431 . C422 . 124.9(4) yes
C421 . C431 . C432 . 47.3(5) yes
C441 . C431 . C432 . 70.1(6) yes
C422 . C431 . C432 . 78.5(6) yes
C421 . C431 . C442 . 116.3(5) yes
C441 . C431 . C442 . 72.6(5) yes
C422 . C431 . C442 . 146.7(6) yes
C432 . C431 . C442 . 83.1(7) yes
C421 . C431 . H4311 . 106.5(18) no
C441 . C431 . H4311 . 110.5(17) no
C422 . C431 . H4311 . 72.3(18) no
C432 . C431 . H4311 . 143.9(19) no
C442 . C431 . H4311 . 132.5(18) no
C421 . C431 . H4312 . 114.0(19) no
C441 . C431 . H4312 . 82.1(18) no
C422 . C431 . H4312 . 140.7(19) no
C432 . C431 . H4312 . 86.9(19) no
C442 . C431 . H4312 . 9.5(20) no
H4311 . C431 . H4312 . 129.2(26) no
C431 . C441 . C432 . 38.3(4) yes
C431 . C441 . C442 . 48.9(4) yes
C432 . C441 . C442 . 58.3(5) yes
C431 . C441 . H4411 . 106.9(17) no
C432 . C441 . H4411 . 141.0(17) no
C442 . C441 . H4411 . 86.1(17) no
C431 . C441 . H4412 . 101.4(17) no
C432 . C441 . H4412 . 94.7(18) no
C442 . C441 . H4412 . 149.5(17) no
H4411 . C441 . H4412 . 113.5(24) no
C431 . C441 . H4413 . 110.1(18) no
C432 . C441 . H4413 . 80.4(18) no
C442 . C441 . H4413 . 75.4(19) no
H4411 . C441 . H4413 . 107.5(26) no
H4412 . C441 . H4413 . 117.0(26) no
C431 . C441 . H4321 . 72.4(6) no
C432 . C441 . H4321 . 43.0(4) no
C442 . C441 . H4321 . 100.6(7) no
H4411 . C441 . H4321 . 169.3(18) no
H4412 . C441 . H4321 . 57.1(18) no
H4413 . C441 . H4321 . 82.4(19) no
O32 . C422 . C421 . 72.8(5) yes
O32 . C422 . C431 . 111.5(5) yes
C421 . C422 . C431 . 77.7(5) yes
O32 . C422 . C432 . 105.2(6) yes
C421 . C422 . C432 . 43.7(5) yes
C431 . C422 . C432 . 37.5(4) yes
O32 . C422 . H4211 . 108.5(15) no
C421 . C422 . H4211 . 69.0(16) no
C431 . C422 . H4211 . 115.9(16) no
C432 . C422 . H4211 . 85.1(16) no
O32 . C422 . H4221 . 110.2 no
C421 . C422 . H4221 . 150.1 no
C431 . C422 . H4221 . 73.6 no
C432 . C422 . H4221 . 110.2 no
H4211 . C422 . H4221 . 132.2 no
O32 . C422 . H4222 . 110.1 no
C421 . C422 . H4222 . 96.4 no
C431 . C422 . H4222 . 133.8 no
C432 . C422 . H4222 . 111.6 no
H4211 . C422 . H4222 . 28.8 no
H4221 . C422 . H4222 . 109.466 no
C421 . C432 . C431 . 92.8(7) yes
C421 . C432 . C441 . 146.9(8) yes
C431 . C432 . C441 . 71.6(6) yes
C421 . C432 . C422 . 32.7(4) yes
C431 . C432 . C422 . 64.1(6) yes
C441 . C432 . C422 . 117.0(7) yes
C421 . C432 . C442 . 129.4(8) yes
C431 . C432 . C442 . 58.0(7) yes
C441 . C432 . C442 . 67.0(6) yes
C422 . C432 . C442 . 116.3(7) yes
C421 . C432 . H4321 . 119.4 no
C431 . C432 . H4321 . 98.5 no
C441 . C432 . H4321 . 40.0 no
C422 . C432 . H4321 . 106.3 no
C442 . C432 . H4321 . 106.2 no
C421 . C432 . H4322 . 76.5 no
C431 . C432 . H4322 . 151.8 no
C441 . C432 . H4322 . 129.8 no
C422 . C432 . H4322 . 109.2 no
C442 . C432 . H4322 . 109.2 no
H4321 . C432 . H4322 . 109.466 no
C431 . C442 . C441 . 58.5(4) yes
C431 . C442 . C432 . 38.8(5) yes
C441 . C442 . C432 . 54.7(5) yes
C431 . C442 . H4312 . 82.4(145) no
C441 . C442 . H4312 . 140.8(148) no
C432 . C442 . H4312 . 97.9(141) no
C431 . C442 . H4421 . 141.7 no
C441 . C442 . H4421 . 85.4 no
C432 . C442 . H4421 . 110.8 no
H4312 . C442 . H4421 . 133.4 no
C431 . C442 . H4422 . 75.7 no
C441 . C442 . H4422 . 75.2 no
C432 . C442 . H4422 . 110.3 no
H4312 . C442 . H4422 . 92.8 no
H4421 . C442 . H4422 . 109.475 no
C431 . C442 . H4423 . 103.7 no
C441 . C442 . H4423 . 160.7 no
C432 . C442 . H4423 . 107.3 no
H4312 . C442 . H4423 . 24.5 no
H4421 . C442 . H4423 . 109.476 no
H4422 . C442 . H4423 . 109.477 no
C421 . H4211 . C422 . 48.2(13) no
C421 . H4211 . H4222 . 118.5 no
C422 . H4211 . H4222 . 72.9 no
C421 . H4212 . H4322 . 99.9 no
C431 . H4311 . H4221 . 101.8 no
C431 . H4312 . C442 . 88.0(146) no
C431 . H4312 . H4423 . 118.3 no
C442 . H4312 . H4423 . 149.2 no
C422 . H4221 . H4311 . 110.1 no
C422 . H4222 . H4211 . 78.3 no
C441 . H4321 . C432 . 97.1 no
C432 . H4322 . H4212 . 110.4 no
C442 . H4423 . H4312 . 6.3 no

loop_
_geom_bond_atom_site_label_1
_geom_bond_site_symmetry_1
_geom_bond_atom_site_label_2
_geom_bond_site_symmetry_2
_geom_bond_distance
_geom_bond_publ_flag
O29 . C25 . 1.3917(14) yes
O29 . C33 . 1.4365(15) yes
O32 . C28 . 1.3820(16) yes
O32 . C421 . 1.464(2) yes
O32 . C422 . 1.467(7) yes
C21 . C22 . 1.3988(18) yes
C21 . C25 . 1.3956(17) yes
C21 . C8 5_655 1.5191(18) yes
C1 . C25 . 1.3986(18) yes
C1 . C2 . 1.5186(18) yes
C1 . C24 . 1.3956(18) yes
C22 . C23 . 1.386(2) yes
C22 . H221 . 0.956(19) no
C8 . C7 . 1.5192(18) yes
C8 . H81 . 0.989(19) no
C8 . H82 . 0.99(2) no
C6 . C7 . 1.3911(19) yes
C6 . C5 . 1.390(2) yes
C6 . H61 . 0.97(2) no
C7 . C28 . 1.3996(17) yes
C2 . C3 . 1.5238(17) yes
C2 . H21 . 0.994(18) no
C2 . H22 . 1.029(19) no
C24 . C23 . 1.388(2) yes
C24 . H241 . 0.976(18) no
C28 . C3 . 1.4003(18) yes
C5 . C4 . 1.3914(19) yes
C5 . H51 . 0.96(2) no
C3 . C4 . 1.3921(19) yes
C4 . H41 . 0.96(2) no
C23 . H231 . 0.982(19) no
C33 . C34 . 1.503(2) yes
C33 . H331 . 0.93(2) no
C33 . H332 . 1.02(2) no
C34 . C35 . 1.522(2) yes
C34 . H341 . 1.04(2) no
C34 . H342 . 1.01(3) no
C35 . H351 . 1.01(3) no
C35 . H352 . 1.09(3) no
C35 . H353 . 1.06(3) no
C421 . C431 . 1.493(3) yes
C421 . C422 . 0.859(8) yes
C421 . C432 . 1.098(9) yes
C421 . H4211 . 1.08(3) no
C421 . H4212 . 1.09(3) no
C431 . C441 . 1.468(4) yes
C431 . C422 . 1.417(8) yes
C431 . C432 . 0.96(1) yes
C431 . C442 . 1.297(12) yes
C431 . H4311 . 1.08(3) no
C431 . H4312 . 1.29(5) no
C441 . C432 . 1.455(9) yes
C441 . C442 . 1.64(1) yes
C441 . H4411 . 1.15(4) no
C441 . H4412 . 1.20(4) no
C441 . H4413 . 1.08(4) no
C441 . H4321 . 0.94(1) no
C422 . C432 . 1.544(11) yes
C422 . H4211 . 1.02(3) no
C422 . H4221 . 1.000 no
C422 . H4222 . 1.000 no
C432 . C442 . 1.518(14) yes
C432 . H4321 . 1.000 no
C432 . H4322 . 1.000 no
C442 . H4312 . 0.21(4) no
C442 . H4421 . 1.000 no
C442 . H4422 . 1.000 no
C442 . H4423 . 1.000 no
H4211 . H4222 . 0.50(3) no
H4212 . H4322 . 0.55(3) no
H4311 . H4221 . 0.82(3) no
H4312 . H4423 . 0.81(5) no
